data_4024776
loop_
_publ_author_name
'Chan Pil Park'
'Advait Nagle'
'Cheol Hwan Yoon'
'Chiliu Chen'
'Kyung Woon Jung'

_publ_section_title
;
Formal Aromatic C-H Insertion for Stereoselective Isoquinolinone
Synthesis and Studies on Mechanistic Insights into the C-C Bond Formation
;
_journal_name_full 'Journal of Organic Chemistry'
_journal_page_first 6231
_journal_page_last 6236
_journal_paper_doi 10.1021/jo9011255
_journal_volume 74
_journal_year 2009
_chemical_formula_sum 'C19 H19 N O4 S'
_chemical_formula_weight 357.41
_chemical_name_systematic
; 
 ? 
;
_space_group_IT_number 14
_symmetry_cell_setting monoclinic
_symmetry_space_group_name_Hall '-P 2yn'
_symmetry_space_group_name_H-M 'P 1 21/n 1'
_atom_sites_solution_hydrogens geom
_atom_sites_solution_primary direct
_atom_sites_solution_secondary difmap
_audit_creation_method SHELXL-97
_cell_angle_alpha 90.00
_cell_angle_beta 93.0850(10)
_cell_angle_gamma 90.00
_cell_formula_units_Z 4
_cell_length_a 9.4804(7)
_cell_length_b 15.2981(11)
_cell_length_c 11.7776(8)
_cell_measurement_reflns_used 8486
_cell_measurement_temperature 135(2)
_cell_measurement_theta_max 27.52
_cell_measurement_theta_min 2.18
_cell_volume 1705.7(2)
_computing_cell_refinement 'Bruker SMART'
_computing_data_collection 'Bruker SMART'
_computing_data_reduction 'Bruker SAINT'
_computing_molecular_graphics 'Bruker SHELXTL'
_computing_publication_material 'Bruker SHELXTL'
_computing_structure_refinement 'SHELXL-97 (Sheldrick, 1997)'
_computing_structure_solution 'SHELXS-97 (Sheldrick, 1990)'
_diffrn_ambient_temperature 135(2)
_diffrn_measured_fraction_theta_full 0.971
_diffrn_measured_fraction_theta_max 0.971
_diffrn_measurement_device_type 'CCD area detector'
_diffrn_measurement_method 'phi and omega scans'
_diffrn_radiation_monochromator graphite
_diffrn_radiation_source 'fine-focus sealed tube'
_diffrn_radiation_type MoK\a
_diffrn_radiation_wavelength 0.71073
_diffrn_reflns_av_R_equivalents 0.0212
_diffrn_reflns_av_sigmaI/netI 0.0201
_diffrn_reflns_limit_h_max 12
_diffrn_reflns_limit_h_min -8
_diffrn_reflns_limit_k_max 19
_diffrn_reflns_limit_k_min -19
_diffrn_reflns_limit_l_max 15
_diffrn_reflns_limit_l_min -13
_diffrn_reflns_number 10258
_diffrn_reflns_theta_full 27.52
_diffrn_reflns_theta_max 27.52
_diffrn_reflns_theta_min 2.18
_exptl_absorpt_coefficient_mu 0.214
_exptl_absorpt_correction_T_max 0.9080
_exptl_absorpt_correction_T_min 0.8146
_exptl_absorpt_correction_type empirical
_exptl_crystal_colour colorless
_exptl_crystal_density_diffrn 1.392
_exptl_crystal_density_meas 0
_exptl_crystal_density_method 'not measured'
_exptl_crystal_description cubic
_exptl_crystal_F_000 752
_exptl_crystal_size_max 1.00
_exptl_crystal_size_mid 0.71
_exptl_crystal_size_min 0.46
_refine_diff_density_max 0.347
_refine_diff_density_min -0.298
_refine_diff_density_rms 0.049
_refine_ls_extinction_method none
_refine_ls_goodness_of_fit_ref 1.047
_refine_ls_hydrogen_treatment mixed
_refine_ls_matrix_type full
_refine_ls_number_parameters 228
_refine_ls_number_reflns 3819
_refine_ls_number_restraints 0
_refine_ls_restrained_S_all 1.047
_refine_ls_R_factor_all 0.0381
_refine_ls_R_factor_gt 0.0359
_refine_ls_shift/su_max 0.001
_refine_ls_shift/su_mean 0.000
_refine_ls_structure_factor_coef Fsqd
_refine_ls_weighting_details 'calc w=1/[\s^2^(Fo^2^)+(0.0595P)^2^+0.4715P] where P=(Fo^2^+2Fc^2^)/3'
_refine_ls_weighting_scheme calc
_refine_ls_wR_factor_gt 0.0990
_refine_ls_wR_factor_ref 0.1012
_reflns_number_gt 3540
_reflns_number_total 3819
_reflns_threshold_expression >2sigma(I)
_cod_data_source_file jo9011255_si_002.cif
_cod_data_source_block vic1m
_cod_depositor_comments
;
The following automatic conversions were performed:
'_symmetry_cell_setting' value 'Monoclinic' changed to 'monoclinic'
according to '/home/saulius/struct/CIF-dictionaries/cif_core.dic'
dictionary named 'cif_core.dic' version 2.4.1 from 2010-06-29.

Automatic conversion script
Id: cif_fix_enum 1527 2010-12-29 10:47:43Z saulius 
;
_cod_original_sg_symbol_H-M P2(1)/n
_cod_database_code 4024776

loop_
_symmetry_equiv_pos_as_xyz
'x, y, z'
'-x+1/2, y+1/2, -z+1/2'
'-x, -y, -z'
'x-1/2, -y-1/2, z-1/2'

loop_
_atom_site_label
_atom_site_type_symbol
_atom_site_fract_x
_atom_site_fract_y
_atom_site_fract_z
_atom_site_U_iso_or_equiv
_atom_site_adp_type
_atom_site_occupancy
_atom_site_symmetry_multiplicity
_atom_site_calc_flag
_atom_site_refinement_flags
_atom_site_disorder_assembly
_atom_site_disorder_group
S1 S 0.51091(3) 0.134594(19) 0.69043(2) 0.02780(11) Uani 1 1 d . . .
N1 N 0.77692(10) -0.01596(7) 0.72459(9) 0.0290(2) Uani 1 1 d . . .
O1 O 0.62715(11) 0.16514(6) 0.76391(8) 0.0386(2) Uani 1 1 d . . .
O2 O 0.36916(11) 0.14911(7) 0.72315(9) 0.0422(2) Uani 1 1 d . . .
O3 O 0.98206(10) -0.03904(8) 0.82904(9) 0.0458(3) Uani 1 1 d . . .
O4 O 0.71265(9) -0.00113(6) 0.53658(7) 0.0314(2) Uani 1 1 d . . .
C1 C 0.52993(13) 0.18079(8) 0.55479(10) 0.0282(2) Uani 1 1 d . . .
C2 C 0.66480(15) 0.19831(8) 0.51975(12) 0.0344(3) Uani 1 1 d . . .
H2 H 0.7455 0.1862 0.5685 0.041 Uiso 1 1 calc R . .
C3 C 0.67986(18) 0.23370(9) 0.41268(13) 0.0446(4) Uani 1 1 d . . .
H3 H 0.7714 0.2456 0.3874 0.053 Uiso 1 1 calc R . .
C4 C 0.5624(2) 0.25154(10) 0.34314(13) 0.0530(4) Uani 1 1 d . . .
H4 H 0.5734 0.2751 0.2695 0.064 Uiso 1 1 calc R . .
C5 C 0.4282(2) 0.23562(11) 0.37909(14) 0.0523(4) Uani 1 1 d . . .
H5 H 0.3478 0.2494 0.3307 0.063 Uiso 1 1 calc R . .
C6 C 0.41044(15) 0.19937(9) 0.48616(12) 0.0380(3) Uani 1 1 d . . .
H6 H 0.3188 0.1877 0.5113 0.046 Uiso 1 1 calc R . .
C7 C 0.53256(12) 0.01727(7) 0.67055(9) 0.0242(2) Uani 1 1 d . . .
H7 H 0.4664 -0.0015 0.6062 0.029 Uiso 1 1 calc R . .
C8 C 0.49338(12) -0.03139(7) 0.77610(10) 0.0255(2) Uani 1 1 d . . .
C9 C 0.35617(13) -0.06055(8) 0.78705(11) 0.0310(3) Uani 1 1 d . . .
H9 H 0.2846 -0.0463 0.7305 0.037 Uiso 1 1 calc R . .
C10 C 0.32316(14) -0.11063(9) 0.88067(12) 0.0364(3) Uani 1 1 d . . .
H10 H 0.2292 -0.1307 0.8881 0.044 Uiso 1 1 calc R . .
C11 C 0.42769(16) -0.13113(9) 0.96298(12) 0.0372(3) Uani 1 1 d . . .
H11 H 0.4056 -0.1662 1.0261 0.045 Uiso 1 1 calc R . .
C12 C 0.56436(15) -0.10075(9) 0.95385(11) 0.0343(3) Uani 1 1 d . . .
H12 H 0.6350 -0.1139 1.0116 0.041 Uiso 1 1 calc R . .
C13 C 0.59831(13) -0.05089(8) 0.85986(10) 0.0281(2) Uani 1 1 d . . .
C14 C 0.74394(13) -0.01582(9) 0.84564(10) 0.0307(3) Uani 1 1 d . . .
H14 H 0.7504 0.0452 0.8759 0.037 Uiso 1 1 calc R . .
C15 C 0.86860(14) -0.06900(11) 0.89456(13) 0.0428(3) Uani 1 1 d . . .
H15A H 0.8874 -0.0567 0.9765 0.051 Uiso 1 1 calc R . .
H15B H 0.8522 -0.1325 0.8839 0.051 Uiso 1 1 calc R . .
C16 C 0.93014(13) -0.03167(9) 0.71283(12) 0.0344(3) Uani 1 1 d . . .
C17 C 0.95462(15) -0.11634(10) 0.64952(15) 0.0448(4) Uani 1 1 d . . .
H17A H 1.0562 -0.1251 0.6427 0.067 Uiso 1 1 calc R . .
H17B H 0.9075 -0.1133 0.5735 0.067 Uiso 1 1 calc R . .
H17C H 0.9160 -0.1653 0.6915 0.067 Uiso 1 1 calc R . .
C18 C 0.99879(14) 0.04693(10) 0.66100(14) 0.0431(3) Uani 1 1 d . . .
H18A H 0.9772 0.0994 0.7045 0.065 Uiso 1 1 calc R . .
H18B H 0.9624 0.0540 0.5821 0.065 Uiso 1 1 calc R . .
H18C H 1.1013 0.0384 0.6628 0.065 Uiso 1 1 calc R . .
C19 C 0.68336(12) -0.00102(7) 0.63722(10) 0.0256(2) Uani 1 1 d . . .

loop_
_atom_site_aniso_label
_atom_site_aniso_U_11
_atom_site_aniso_U_22
_atom_site_aniso_U_33
_atom_site_aniso_U_23
_atom_site_aniso_U_13
_atom_site_aniso_U_12
S1 0.03342(18) 0.02381(17) 0.02647(17) -0.00062(10) 0.00449(12) 0.00370(10)
N1 0.0230(5) 0.0323(5) 0.0318(5) 0.0008(4) 0.0036(4) 0.0020(4)
O1 0.0545(6) 0.0294(5) 0.0310(5) -0.0032(4) -0.0069(4) -0.0020(4)
O2 0.0428(6) 0.0356(5) 0.0502(6) 0.0032(4) 0.0203(5) 0.0113(4)
O3 0.0262(5) 0.0569(7) 0.0535(6) 0.0102(5) -0.0049(4) 0.0000(4)
O4 0.0357(5) 0.0304(4) 0.0289(4) -0.0004(3) 0.0090(4) 0.0025(4)
C1 0.0360(6) 0.0203(5) 0.0282(6) 0.0004(4) 0.0018(5) 0.0028(4)
C2 0.0396(7) 0.0257(6) 0.0385(7) 0.0010(5) 0.0073(5) 0.0015(5)
C3 0.0617(9) 0.0271(6) 0.0470(8) 0.0039(6) 0.0226(7) 0.0047(6)
C4 0.0904(13) 0.0340(7) 0.0359(8) 0.0091(6) 0.0138(8) 0.0155(8)
C5 0.0723(11) 0.0419(8) 0.0408(8) 0.0065(6) -0.0133(8) 0.0176(8)
C6 0.0411(7) 0.0301(6) 0.0421(7) 0.0019(5) -0.0054(6) 0.0071(5)
C7 0.0257(5) 0.0228(5) 0.0241(5) -0.0005(4) 0.0014(4) 0.0016(4)
C8 0.0277(5) 0.0239(5) 0.0253(5) -0.0004(4) 0.0040(4) 0.0014(4)
C9 0.0276(6) 0.0320(6) 0.0335(6) -0.0003(5) 0.0030(5) 0.0005(5)
C10 0.0330(6) 0.0362(7) 0.0410(7) 0.0004(5) 0.0108(5) -0.0041(5)
C11 0.0467(8) 0.0350(7) 0.0313(6) 0.0045(5) 0.0136(6) 0.0008(5)
C12 0.0401(7) 0.0357(7) 0.0272(6) 0.0034(5) 0.0029(5) 0.0046(5)
C13 0.0296(6) 0.0282(6) 0.0265(6) -0.0004(4) 0.0026(4) 0.0019(4)
C14 0.0286(6) 0.0349(6) 0.0283(6) 0.0023(5) -0.0012(5) 0.0007(5)
C15 0.0307(6) 0.0521(9) 0.0449(8) 0.0124(6) -0.0048(6) 0.0015(6)
C16 0.0229(6) 0.0340(7) 0.0466(7) 0.0036(5) 0.0037(5) 0.0024(5)
C17 0.0345(7) 0.0314(7) 0.0696(10) 0.0012(6) 0.0135(7) 0.0065(5)
C18 0.0304(6) 0.0355(7) 0.0639(9) 0.0038(6) 0.0074(6) -0.0041(5)
C19 0.0274(5) 0.0208(5) 0.0290(6) -0.0005(4) 0.0039(4) 0.0006(4)

loop_
_atom_type_symbol
_atom_type_description
_atom_type_scat_dispersion_real
_atom_type_scat_dispersion_imag
_atom_type_scat_source
C C 0.0033 0.0016 'International Tables Vol C Tables 4.2.6.8 and 6.1.1.4'
H H 0.0000 0.0000 'International Tables Vol C Tables 4.2.6.8 and 6.1.1.4'
N N 0.0061 0.0033 'International Tables Vol C Tables 4.2.6.8 and 6.1.1.4'
O O 0.0106 0.0060 'International Tables Vol C Tables 4.2.6.8 and 6.1.1.4'
S S 0.1246 0.1234 'International Tables Vol C Tables 4.2.6.8 and 6.1.1.4'

loop_
_geom_angle_atom_site_label_1
_geom_angle_atom_site_label_2
_geom_angle_atom_site_label_3
_geom_angle
_geom_angle_site_symmetry_1
_geom_angle_site_symmetry_3
_geom_angle_publ_flag
O2 S1 O1 119.02(6) . . ?
O2 S1 C1 108.90(6) . . ?
O1 S1 C1 107.55(6) . . ?
O2 S1 C7 107.48(6) . . ?
O1 S1 C7 107.96(5) . . ?
C1 S1 C7 105.08(5) . . ?
C19 N1 C14 125.11(10) . . ?
C19 N1 C16 124.42(10) . . ?
C14 N1 C16 110.44(10) . . ?
C15 O3 C16 108.07(10) . . ?
C6 C1 C2 121.55(12) . . ?
C6 C1 S1 119.35(10) . . ?
C2 C1 S1 119.09(10) . . ?
C3 C2 C1 119.11(13) . . ?
C4 C3 C2 119.99(15) . . ?
C3 C4 C5 120.78(14) . . ?
C4 C5 C6 120.25(14) . . ?
C1 C6 C5 118.30(14) . . ?
C8 C7 C19 113.29(9) . . ?
C8 C7 S1 110.17(8) . . ?
C19 C7 S1 109.06(8) . . ?
C9 C8 C13 120.12(11) . . ?
C9 C8 C7 120.51(11) . . ?
C13 C8 C7 119.28(10) . . ?
C8 C9 C10 120.16(12) . . ?
C11 C10 C9 119.76(12) . . ?
C10 C11 C12 120.44(12) . . ?
C11 C12 C13 120.07(12) . . ?
C8 C13 C12 119.43(11) . . ?
C8 C13 C14 118.07(10) . . ?
C12 C13 C14 122.49(11) . . ?
N1 C14 C13 110.59(10) . . ?
N1 C14 C15 99.46(10) . . ?
C13 C14 C15 117.87(11) . . ?
O3 C15 C14 102.43(11) . . ?
O3 C16 N1 102.17(10) . . ?
O3 C16 C18 108.36(12) . . ?
N1 C16 C18 110.69(11) . . ?
O3 C16 C17 110.36(12) . . ?
N1 C16 C17 111.08(11) . . ?
C18 C16 C17 113.56(12) . . ?
O4 C19 N1 124.33(11) . . ?
O4 C19 C7 120.65(10) . . ?
N1 C19 C7 115.03(10) . . ?

loop_
_geom_bond_atom_site_label_1
_geom_bond_atom_site_label_2
_geom_bond_distance
_geom_bond_site_symmetry_2
_geom_bond_publ_flag
S1 O2 1.4350(10) . ?
S1 O1 1.4419(10) . ?
S1 C1 1.7649(12) . ?
S1 C7 1.8230(12) . ?
N1 C19 1.3415(15) . ?
N1 C14 1.4759(16) . ?
N1 C16 1.4862(15) . ?
O3 C15 1.4325(18) . ?
O3 C16 1.4338(17) . ?
O4 C19 1.2318(14) . ?
C1 C6 1.3853(18) . ?
C1 C2 1.3907(18) . ?
C2 C3 1.3867(19) . ?
C3 C4 1.374(2) . ?
C4 C5 1.384(3) . ?
C5 C6 1.396(2) . ?
C7 C8 1.5124(15) . ?
C7 C19 1.5286(15) . ?
C8 C9 1.3877(17) . ?
C8 C13 1.3950(16) . ?
C9 C10 1.3920(18) . ?
C10 C11 1.384(2) . ?
C11 C12 1.386(2) . ?
C12 C13 1.3963(17) . ?
C13 C14 1.4989(17) . ?
C14 C15 1.5222(18) . ?
C16 C18 1.5116(19) . ?
C16 C17 1.519(2) . ?
